data_4121234
loop_
_publ_author_name
'Lujia Liu'
'Kristina Konstas'
'Matthew R. Hill'
'Shane G. Telfer'

_publ_section_title
;
 Programmed Pore Architectures in Modular Quaternary Metal-Organic
 Frameworks
;
_journal_name_full 'Journal of the American Chemical Society'
_journal_page_first 17731
_journal_page_last 17734
_journal_paper_doi 10.1021/ja4100244
_journal_volume 135
_journal_year 2013
_chemical_formula_sum 'C47 H26 O13 Zn4'
_chemical_formula_weight 1060.16
_chemical_name_systematic
;
 ?
;
_space_group_crystal_system cubic
_space_group_IT_number 220
_space_group_name_Hall 'I -4bd 2c 3'
_space_group_name_H-M_alt 'I -4 3 d'
_symmetry_space_group_name_Hall 'I -4bd 2c 3'
_symmetry_space_group_name_H-M 'I -4 3 d'
_atom_sites_solution_hydrogens geom
_audit_creation_method SHELXL-2013
_cell_angle_alpha 90
_cell_angle_beta 90
_cell_angle_gamma 90
_cell_formula_units_Z 48
_cell_length_a 60.2324(11)
_cell_length_b 60.2324(11)
_cell_length_c 60.2324(11)
_cell_measurement_reflns_used 169547
_cell_measurement_temperature 293(2)
_cell_measurement_theta_max 65.13
_cell_measurement_theta_min 6.57
_cell_volume 218520(7)
_computing_cell_refinement 'FSProcess in Process-Auto (Rigaku, 1998)'
_computing_data_collection 'CrystalClear (Rigaku, 2005)'
_computing_data_reduction 'FSProcess in Process-Auto (Rigaku, 1998)'
_computing_structure_refinement 'SHELXL-97 (Sheldrick, 1997)'
_computing_structure_solution 'SHELXS97 (Sheldrick, 2008)'
_diffrn_ambient_temperature 293(2)
_diffrn_detector_area_resol_mean 10
_diffrn_measured_fraction_theta_full 0.940
_diffrn_measured_fraction_theta_max 0.998
_diffrn_measurement_device_type 'Rigaku Spider'
_diffrn_measurement_method \w-scans
_diffrn_radiation_monochromator 'Rigaku VariMax-HF Confocal Optical System'
_diffrn_radiation_type CuK\a
_diffrn_radiation_wavelength 1.54178
_diffrn_reflns_av_R_equivalents 0.0601
_diffrn_reflns_av_unetI/netI 0.0192
_diffrn_reflns_Laue_measured_fraction_full 0.940
_diffrn_reflns_Laue_measured_fraction_max 0.998
_diffrn_reflns_limit_h_max 70
_diffrn_reflns_limit_h_min -67
_diffrn_reflns_limit_k_max 70
_diffrn_reflns_limit_k_min -70
_diffrn_reflns_limit_l_max 70
_diffrn_reflns_limit_l_min -70
_diffrn_reflns_number 1694151
_diffrn_reflns_point_group_measured_fraction_full 0.940
_diffrn_reflns_point_group_measured_fraction_max 0.998
_diffrn_reflns_theta_full 67.679
_diffrn_reflns_theta_max 65.043
_diffrn_reflns_theta_min 6.573
_diffrn_source 'Rigaku MM007 rotating anode'
_exptl_absorpt_coefficient_mu 0.733
_exptl_absorpt_correction_T_max 1.00
_exptl_absorpt_correction_T_min 0.47
_exptl_absorpt_correction_type multi-scan
_exptl_absorpt_process_details '(ABSCOR; Higashi, 1995)'
_exptl_crystal_colour colorless
_exptl_crystal_density_diffrn 0.387
_exptl_crystal_description block
_exptl_crystal_F_000 25536
_exptl_crystal_size_max 1.204
_exptl_crystal_size_mid 1.115
_exptl_crystal_size_min 1.009
_refine_diff_density_max 0.684
_refine_diff_density_min -0.396
_refine_diff_density_rms 0.102
_refine_ls_abs_structure_details
;
 Refined as an inversion twin.
;
_refine_ls_abs_structure_Flack 0.18(5)
_refine_ls_extinction_method none
_refine_ls_goodness_of_fit_ref 1.071
_refine_ls_hydrogen_treatment constr
_refine_ls_matrix_type full
_refine_ls_number_parameters 689
_refine_ls_number_reflns 31006
_refine_ls_number_restraints 460
_refine_ls_restrained_S_all 1.140
_refine_ls_R_factor_all 0.0888
_refine_ls_R_factor_gt 0.0829
_refine_ls_shift/su_max 0.001
_refine_ls_shift/su_mean 0.000
_refine_ls_structure_factor_coef Fsqd
_refine_ls_weighting_details
;
 w=1/[\s^2^(Fo^2^)+(0.1782P)^2^+42.6736P]
 where P=(Fo^2^+2Fc^2^)/3
;
_refine_ls_weighting_scheme calc
_refine_ls_wR_factor_gt 0.2387
_refine_ls_wR_factor_ref 0.2463
_reflns_Friedel_coverage 0.939
_reflns_Friedel_fraction_full 0.940
_reflns_Friedel_fraction_max 0.998
_reflns_number_gt 26849
_reflns_number_total 31006
_reflns_threshold_expression 'I > 2\s(I)'
_cod_data_source_file ja4100244_si_002_1.cif
_cod_data_source_block MUF-7a
_cod_original_cell_volume 218520(12)
_cod_database_code 4121234
_shelx_space_group_comment
;
The symmetry employed for this shelxl refinement is uniquely defined
by the following loop, which should always be used as a source of
symmetry information in preference to the above space-group names.
They are only intended as comments.
;
_shelx_estimated_absorpt_t_min 0.472
_shelx_estimated_absorpt_t_max 0.525
_shelxl_version_number 2013-2

loop_
_space_group_symop_operation_xyz
'x, y, z'
'-x+1/2, -y, z+1/2'
'-x, y+1/2, -z+1/2'
'x+1/2, -y+1/2, -z'
'z, x, y'
'z+1/2, -x+1/2, -y'
'-z+1/2, -x, y+1/2'
'-z, x+1/2, -y+1/2'
'y, z, x'
'-y, z+1/2, -x+1/2'
'y+1/2, -z+1/2, -x'
'-y+1/2, -z, x+1/2'
'y+1/4, x+1/4, z+1/4'
'-y+1/4, -x+3/4, z+3/4'
'y+3/4, -x+1/4, -z+3/4'
'-y+3/4, x+3/4, -z+1/4'
'x+1/4, z+1/4, y+1/4'
'-x+3/4, z+3/4, -y+1/4'
'-x+1/4, -z+3/4, y+3/4'
'x+3/4, -z+1/4, -y+3/4'
'z+1/4, y+1/4, x+1/4'
'z+3/4, -y+1/4, -x+3/4'
'-z+3/4, y+3/4, -x+1/4'
'-z+1/4, -y+3/4, x+3/4'
'x+1/2, y+1/2, z+1/2'
'-x+1, -y+1/2, z+1'
'-x+1/2, y+1, -z+1'
'x+1, -y+1, -z+1/2'
'z+1/2, x+1/2, y+1/2'
'z+1, -x+1, -y+1/2'
'-z+1, -x+1/2, y+1'
'-z+1/2, x+1, -y+1'
'y+1/2, z+1/2, x+1/2'
'-y+1/2, z+1, -x+1'
'y+1, -z+1, -x+1/2'
'-y+1, -z+1/2, x+1'
'y+3/4, x+3/4, z+3/4'
'-y+3/4, -x+5/4, z+5/4'
'y+5/4, -x+3/4, -z+5/4'
'-y+5/4, x+5/4, -z+3/4'
'x+3/4, z+3/4, y+3/4'
'-x+5/4, z+5/4, -y+3/4'
'-x+3/4, -z+5/4, y+5/4'
'x+5/4, -z+3/4, -y+5/4'
'z+3/4, y+3/4, x+3/4'
'z+5/4, -y+3/4, -x+5/4'
'-z+5/4, y+5/4, -x+3/4'
'-z+3/4, -y+5/4, x+5/4'

loop_
_atom_site_label
_atom_site_type_symbol
_atom_site_fract_x
_atom_site_fract_y
_atom_site_fract_z
_atom_site_U_iso_or_equiv
_atom_site_adp_type
_atom_site_occupancy
_atom_site_site_symmetry_order
_atom_site_calc_flag
_atom_site_refinement_flags_posn
_atom_site_refinement_flags_adp
_atom_site_refinement_flags_occupancy
Zn1 Zn 0.03762(2) 0.08994(2) 0.25814(2) 0.0668(2) Uani 1 1 d . . .
Zn2 Zn 0.00867(2) 0.12409(2) 0.28669(2) 0.0729(2) Uani 1 1 d . . .
Zn3 Zn -0.01488(2) 0.08638(2) 0.25848(2) 0.0726(2) Uani 1 1 d . . .
Zn4 Zn 0.00868(2) 0.12721(2) 0.23480(2) 0.0779(2) Uani 1 1 d . . .
O1 O 0.01028(6) 0.10681(5) 0.25944(6) 0.0642(8) Uani 1 1 d . U .
O72 O 0.03457(11) 0.12022(11) 0.30401(12) 0.123(2) Uani 1 1 d . U .
O71 O 0.05612(10) 0.09594(10) 0.28336(10) 0.1120(17) Uani 1 1 d . U .
O61 O -0.03309(11) 0.09218(10) 0.23221(11) 0.1150(18) Uani 1 1 d . U .
O62 O -0.01875(12) 0.12426(13) 0.21913(14) 0.143(3) Uani 1 1 d . U .
O52 O -0.03429(13) 0.09101(14) 0.28282(13) 0.144(2) Uani 1 1 d . U .
O51 O -0.01799(11) 0.11942(11) 0.30282(13) 0.127(2) Uani 1 1 d . U .
O11 O 0.00751(13) 0.15751(8) 0.24392(11) 0.128(2) Uani 1 1 d . U .
O12 O 0.00694(11) 0.15642(8) 0.28114(10) 0.1067(16) Uani 1 1 d . U .
O22 O -0.00478(11) 0.05658(8) 0.25553(14) 0.134(2) Uani 1 1 d . U .
O21 O 0.03339(10) 0.05762(7) 0.25586(10) 0.1043(15) Uani 1 1 d . U .
O31 O 0.05474(10) 0.09734(10) 0.23188(10) 0.1093(17) Uani 1 1 d . U .
O32 O 0.03351(13) 0.12422(14) 0.21571(13) 0.143(2) Uani 1 1 d . U .
C71 C 0.05194(16) 0.10890(14) 0.30048(16) 0.109(2) Uani 1 1 d . U .
C72 C 0.07023(16) 0.11088(14) 0.31699(15) 0.115(3) Uani 1 1 d . U .
C75 C 0.10450(17) 0.11567(16) 0.34841(19) 0.135(4) Uani 1 1 d . U .
C85 C 0.12277(19) 0.11805(18) 0.36462(19) 0.140(4) Uani 1 1 d . U .
C86 C 0.12397(19) 0.13741(18) 0.37856(19) 0.143(4) Uani 1 1 d . U .
H86 H 0.1139 0.1489 0.3766 0.172 Uiso 1 1 calc R U .
C84 C 0.13772(19) 0.1014(2) 0.3675(2) 0.146(4) Uani 1 1 d . U .
H84 H 0.1368 0.0889 0.3585 0.176 Uiso 1 1 calc R U .
C83 C 0.15470(19) 0.10273(18) 0.38382(19) 0.136(4) Uani 1 1 d . U .
C65 C -0.08512(17) 0.11379(17) 0.17169(18) 0.131(4) Uani 1 1 d . U .
C62 C -0.05125(16) 0.11058(16) 0.20336(16) 0.116(3) Uani 1 1 d . U .
C61 C -0.03339(15) 0.10837(16) 0.21918(17) 0.111(2) Uani 1 1 d . U .
C51 C -0.03440(16) 0.10605(17) 0.29849(17) 0.116(3) Uani 1 1 d . U .
C52 C -0.05381(15) 0.10693(17) 0.31302(16) 0.118(3) Uani 1 1 d . U .
C57 C -0.0715(2) 0.0938(3) 0.3096(3) 0.185(5) Uani 1 1 d . U .
H57 H -0.0712 0.0832 0.2983 0.222 Uiso 1 1 calc R U .
C56 C -0.0906(2) 0.0961(2) 0.3232(2) 0.181(5) Uani 1 1 d . U .
H56 H -0.1033 0.0881 0.3194 0.217 Uiso 1 1 calc R U .
C55 C -0.09158(17) 0.10868(18) 0.34062(18) 0.136(4) Uani 1 1 d . U .
C54 C -0.0726(2) 0.1208(2) 0.3448(2) 0.165(5) Uani 1 1 d . U .
H54 H -0.0722 0.1298 0.3573 0.198 Uiso 1 1 calc R U .
C53 C -0.0546(2) 0.1200(2) 0.3316(2) 0.166(5) Uani 1 1 d . U .
H53 H -0.0423 0.1286 0.3352 0.199 Uiso 1 1 calc R U .
C81 C -0.11112(16) 0.11007(19) 0.35537(18) 0.132(4) Uani 1 1 d . U .
C82 C -0.12853(17) 0.09483(19) 0.35349(19) 0.136(4) Uani 1 1 d . U .
H82 H -0.1272 0.0837 0.3429 0.163 Uiso 1 1 calc R U .
C11 C 0.00613(15) 0.16680(10) 0.26302(15) 0.096(2) Uani 1 1 d . U .
C12 C 0.00496(18) 0.19128(11) 0.26394(17) 0.117(3) Uani 1 1 d . U .
C13 C 0.0054(3) 0.20366(16) 0.2451(2) 0.159(4) Uani 1 1 d . U .
H13 H 0.0082 0.1965 0.2317 0.190 Uiso 1 1 calc R U .
C14 C 0.0019(3) 0.22587(17) 0.2449(3) 0.175(5) Uani 1 1 d . U .
H14 H 0.0004 0.2333 0.2314 0.210 Uiso 1 1 calc R U .
C15 C 0.0006(2) 0.23760(12) 0.26442(18) 0.129(3) Uani 1 1 d . U .
C16 C 0.0019(2) 0.22521(13) 0.2839(2) 0.146(4) Uani 1 1 d . U .
H16 H 0.0022 0.2324 0.2975 0.176 Uiso 1 1 calc R U .
C17 C 0.0027(2) 0.20278(15) 0.28291(19) 0.141(4) Uani 1 1 d . U .
H17 H 0.0015 0.1949 0.2961 0.169 Uiso 1 1 calc R U .
C21 C 0.01479(15) 0.04745(10) 0.25417(15) 0.101(2) Uani 1 1 d . U .
C22 C 0.01546(14) 0.02311(10) 0.25218(16) 0.103(2) Uani 1 1 d . U .
C42 C 0.10954(18) 0.14132(18) 0.13027(18) 0.133(4) Uani 1 1 d . U .
H42 H 0.0975 0.1508 0.1321 0.160 Uiso 1 1 calc R U .
C41 C 0.11224(19) 0.12421(19) 0.14530(18) 0.137(4) Uani 1 1 d . U .
C35 C 0.09720(17) 0.12016(17) 0.16396(17) 0.132(4) Uani 1 1 d . U .
C32 C 0.06719(16) 0.11458(16) 0.19892(16) 0.121(3) Uani 1 1 d . U .
C31 C 0.05083(17) 0.11179(15) 0.21687(17) 0.114(3) Uani 1 1 d . U .
C23 C 0.03501(15) 0.01124(12) 0.25183(19) 0.117(3) Uani 1 1 d . U .
H23 H 0.0484 0.0186 0.2541 0.140 Uiso 1 1 calc R U .
C24 C -0.00455(18) 0.01146(14) 0.2510(3) 0.148(4) Uani 1 1 d . U .
H24 H -0.0179 0.0191 0.2516 0.178 Uiso 1 1 calc R U .
C37B C 0.0598(3) 0.1245(3) 0.1792(3) 0.114(5) Uani 0.598(19) 1 d . U P
H37B H 0.0451 0.1291 0.1782 0.136 Uiso 0.598(19) 1 calc R U P
C34B C 0.1035(3) 0.1097(3) 0.1825(3) 0.103(5) Uani 0.598(19) 1 d . U P
H34B H 0.1179 0.1044 0.1838 0.124 Uiso 0.598(19) 1 calc R U P
C33A C 0.0802(4) 0.0968(4) 0.1915(4) 0.105(7) Uani 0.402(19) 1 d . U P
H33A H 0.0791 0.0828 0.1978 0.125 Uiso 0.402(19) 1 calc R U P
C36B C 0.0738(3) 0.1278(3) 0.1609(3) 0.121(6) Uani 0.598(19) 1 d . U P
H36B H 0.0689 0.1344 0.1478 0.145 Uiso 0.598(19) 1 calc R U P
C34A C 0.0949(5) 0.1014(4) 0.1742(4) 0.110(8) Uani 0.402(19) 1 d . U P
H34A H 0.1040 0.0898 0.1695 0.132 Uiso 0.402(19) 1 calc R U P
C33B C 0.0882(2) 0.1066(3) 0.2003(3) 0.099(5) Uani 0.598(19) 1 d . U P
H33B H 0.0927 0.0991 0.2129 0.119 Uiso 0.598(19) 1 calc R U P
C37A C 0.0700(5) 0.1353(5) 0.1892(5) 0.124(8) Uani 0.402(19) 1 d . U P
H37A H 0.0614 0.1469 0.1945 0.148 Uiso 0.402(19) 1 calc R U P
C36A C 0.0840(5) 0.1396(5) 0.1731(5) 0.129(9) Uani 0.402(19) 1 d . U P
H36A H 0.0858 0.1539 0.1676 0.155 Uiso 0.402(19) 1 calc R U P
C67A C -0.0478(5) 0.1187(5) 0.1808(5) 0.150(9) Uani 0.474(19) 1 d . U P
H67A H -0.0335 0.1230 0.1769 0.180 Uiso 0.474(19) 1 calc R U P
C66A C -0.0626(5) 0.1203(5) 0.1663(5) 0.141(9) Uani 0.474(19) 1 d . U P
H66A H -0.0591 0.1256 0.1522 0.170 Uiso 0.474(19) 1 calc R U P
C67B C -0.0552(3) 0.1301(3) 0.1927(3) 0.103(5) Uani 0.526(19) 1 d . U P
H67B H -0.0463 0.1424 0.1957 0.123 Uiso 0.526(19) 1 calc R U P
C64A C -0.0895(5) 0.1042(4) 0.1915(4) 0.127(8) Uani 0.474(19) 1 d . U P
H64A H -0.1033 0.0981 0.1947 0.152 Uiso 0.474(19) 1 calc R U P
C63B C -0.0651(3) 0.0925(3) 0.1985(3) 0.098(5) Uani 0.526(19) 1 d . U P
H63B H -0.0632 0.0790 0.2057 0.118 Uiso 0.526(19) 1 calc R U P
C66B C -0.0722(3) 0.1321(3) 0.1776(3) 0.104(6) Uani 0.526(19) 1 d . U P
H66B H -0.0751 0.1458 0.1712 0.125 Uiso 0.526(19) 1 calc R U P
C64B C -0.0818(3) 0.0951(3) 0.1826(3) 0.101(5) Uani 0.526(19) 1 d . U P
H64B H -0.0911 0.0831 0.1796 0.122 Uiso 0.526(19) 1 calc R U P
C63A C -0.0722(6) 0.1040(5) 0.2071(6) 0.170(12) Uani 0.474(19) 1 d . U P
H63A H -0.0755 0.0988 0.2213 0.204 Uiso 0.474(19) 1 calc R U P
C77A C 0.0650(4) 0.1192(4) 0.3398(5) 0.128(7) Uani 0.62(3) 1 d . U P
H77A H 0.0504 0.1230 0.3430 0.154 Uiso 0.62(3) 1 calc R U P
C76A C 0.0802(4) 0.1215(4) 0.3555(4) 0.130(7) Uani 0.62(3) 1 d . U P
H76A H 0.0767 0.1262 0.3698 0.156 Uiso 0.62(3) 1 calc R U P
C74A C 0.1098(4) 0.1076(4) 0.3261(4) 0.122(6) Uani 0.62(3) 1 d . U P
H74A H 0.1244 0.1043 0.3225 0.147 Uiso 0.62(3) 1 calc R U P
C73A C 0.0935(4) 0.1049(4) 0.3106(4) 0.116(6) Uani 0.62(3) 1 d . U P
H73A H 0.0967 0.0996 0.2965 0.139 Uiso 0.62(3) 1 calc R U P
C74B C 0.1035(4) 0.0993(4) 0.3334(4) 0.092(7) Uani 0.38(3) 1 d . U P
H74B H 0.1148 0.0888 0.3337 0.110 Uiso 0.38(3) 1 calc R U P
C76B C 0.0875(4) 0.1296(4) 0.3481(4) 0.089(7) Uani 0.38(3) 1 d . U P
H76B H 0.0870 0.1412 0.3582 0.107 Uiso 0.38(3) 1 calc R U P
C73B C 0.0879(4) 0.0969(4) 0.3181(5) 0.093(7) Uani 0.38(3) 1 d . U P
H73B H 0.0890 0.0853 0.3079 0.111 Uiso 0.38(3) 1 calc R U P
C77B C 0.0699(5) 0.1272(5) 0.3325(4) 0.095(7) Uani 0.38(3) 1 d . U P
H77B H 0.0579 0.1369 0.3329 0.113 Uiso 0.38(3) 1 calc R U P

loop_
_atom_site_aniso_label
_atom_site_aniso_U_11
_atom_site_aniso_U_22
_atom_site_aniso_U_33
_atom_site_aniso_U_23
_atom_site_aniso_U_13
_atom_site_aniso_U_12
Zn1 0.0751(4) 0.0475(3) 0.0779(4) -0.0032(3) 0.0019(3) 0.0010(3)
Zn2 0.0762(5) 0.0512(4) 0.0915(5) -0.0088(3) 0.0035(4) 0.0026(3)
Zn3 0.0753(4) 0.0575(4) 0.0850(5) -0.0046(3) -0.0003(4) 0.0026(3)
Zn4 0.0817(5) 0.0574(4) 0.0947(6) 0.0053(3) -0.0001(4) 0.0036(3)
O1 0.069(2) 0.0480(15) 0.075(2) -0.0068(15) -0.0024(16) 0.0062(14)
O72 0.119(4) 0.118(4) 0.133(5) -0.033(4) -0.039(4) 0.023(4)
O71 0.119(4) 0.105(4) 0.112(4) -0.021(3) -0.027(3) 0.007(3)
O61 0.118(4) 0.106(4) 0.121(4) 0.021(3) -0.035(3) -0.007(3)
O62 0.128(5) 0.136(5) 0.164(6) 0.043(4) -0.069(4) -0.035(4)
O52 0.133(4) 0.161(5) 0.138(4) -0.026(4) 0.040(4) -0.028(4)
O51 0.113(4) 0.117(4) 0.152(5) -0.033(4) 0.045(4) -0.029(3)
O11 0.189(6) 0.063(3) 0.131(5) -0.003(3) -0.007(4) 0.007(3)
O12 0.136(4) 0.060(2) 0.124(4) -0.001(3) 0.004(3) 0.004(3)
O22 0.133(5) 0.065(3) 0.204(6) -0.016(3) -0.030(4) 0.010(3)
O21 0.126(4) 0.059(2) 0.129(4) -0.002(2) 0.011(3) -0.011(2)
O31 0.122(4) 0.103(4) 0.103(4) 0.013(3) 0.031(3) 0.000(3)
O32 0.138(4) 0.148(4) 0.143(4) 0.033(4) 0.045(4) 0.031(4)
C71 0.118(6) 0.086(4) 0.124(6) -0.023(4) -0.039(5) 0.017(4)
C72 0.123(6) 0.105(5) 0.117(6) -0.041(4) -0.048(5) 0.038(5)
C75 0.132(7) 0.126(6) 0.146(7) -0.051(5) -0.064(6) 0.049(5)
C85 0.144(7) 0.127(6) 0.148(7) -0.056(6) -0.076(6) 0.046(5)
C86 0.142(7) 0.135(7) 0.153(7) -0.063(6) -0.071(6) 0.060(6)
C84 0.142(7) 0.140(7) 0.156(8) -0.071(6) -0.067(6) 0.056(6)
C83 0.137(7) 0.132(7) 0.139(7) -0.058(6) -0.054(6) 0.050(5)
C65 0.117(6) 0.134(7) 0.141(7) 0.053(6) -0.050(5) -0.045(5)
C62 0.110(6) 0.119(6) 0.120(6) 0.023(5) -0.030(5) -0.028(5)
C61 0.101(5) 0.111(5) 0.122(6) 0.010(5) -0.035(4) -0.013(4)
C51 0.108(5) 0.114(6) 0.124(6) -0.025(5) 0.037(5) -0.014(5)
C52 0.105(5) 0.132(6) 0.118(6) -0.033(5) 0.039(5) -0.039(5)
C57 0.143(8) 0.217(11) 0.196(10) -0.073(9) 0.063(8) -0.057(8)
C56 0.159(9) 0.199(10) 0.185(9) -0.091(8) 0.075(7) -0.057(8)
C55 0.119(6) 0.147(7) 0.143(7) -0.070(6) 0.056(5) -0.052(5)
C54 0.149(8) 0.166(8) 0.180(9) -0.080(7) 0.075(7) -0.053(7)
C53 0.140(7) 0.170(9) 0.189(9) -0.075(7) 0.059(7) -0.067(7)
C81 0.118(6) 0.141(7) 0.138(7) -0.066(6) 0.058(5) -0.048(5)
C82 0.120(6) 0.142(7) 0.145(7) -0.067(6) 0.054(5) -0.043(5)
C11 0.121(5) 0.048(3) 0.119(5) -0.002(3) -0.005(4) 0.004(3)
C12 0.160(7) 0.048(3) 0.143(6) -0.011(4) 0.001(6) 0.005(4)
C13 0.253(11) 0.078(5) 0.144(8) 0.000(5) 0.000(8) 0.004(6)
C14 0.278(12) 0.081(5) 0.166(9) -0.006(6) -0.001(9) 0.017(7)
C15 0.188(8) 0.057(4) 0.142(7) 0.001(4) 0.000(6) 0.008(4)
C16 0.230(10) 0.062(4) 0.147(8) -0.003(4) 0.006(7) 0.023(5)
C17 0.207(9) 0.075(4) 0.140(7) 0.006(5) 0.003(7) 0.013(5)
C21 0.119(5) 0.046(3) 0.138(6) -0.005(3) -0.023(5) 0.005(3)
C22 0.114(5) 0.047(3) 0.149(6) -0.010(3) -0.015(5) 0.002(3)
C42 0.136(7) 0.132(6) 0.132(6) 0.055(5) 0.061(5) 0.053(5)
C41 0.135(7) 0.134(7) 0.143(7) 0.053(6) 0.058(6) 0.050(5)
C35 0.130(6) 0.137(7) 0.131(6) 0.057(5) 0.060(5) 0.056(5)
C32 0.124(6) 0.118(6) 0.121(6) 0.036(5) 0.050(5) 0.032(5)
C31 0.121(5) 0.101(5) 0.120(5) 0.018(4) 0.051(5) 0.026(4)
C23 0.113(5) 0.061(3) 0.177(8) -0.004(4) -0.006(5) -0.002(4)
C24 0.124(6) 0.072(4) 0.249(10) -0.028(6) 0.000(7) 0.013(5)
C37B 0.103(8) 0.132(10) 0.107(9) 0.027(8) 0.022(7) 0.023(8)
C34B 0.092(8) 0.115(9) 0.103(9) 0.029(7) 0.017(7) 0.027(7)
C33A 0.108(12) 0.097(11) 0.108(11) 0.017(9) 0.022(9) 0.022(9)
C36B 0.111(9) 0.146(11) 0.106(9) 0.035(8) 0.031(7) 0.037(8)
C34A 0.117(13) 0.100(11) 0.113(12) 0.003(10) 0.021(10) 0.033(10)
C33B 0.085(7) 0.120(9) 0.093(8) 0.031(7) 0.023(6) 0.013(7)
C37A 0.131(13) 0.115(12) 0.124(13) 0.010(10) 0.044(10) 0.018(10)
C36A 0.144(14) 0.111(12) 0.131(13) 0.027(10) 0.036(11) -0.002(10)
C67A 0.151(14) 0.155(14) 0.145(14) 0.025(11) -0.007(11) -0.020(11)
C66A 0.131(13) 0.158(14) 0.136(13) 0.018(11) -0.007(11) -0.019(11)
C67B 0.102(9) 0.081(8) 0.124(10) 0.027(7) -0.044(8) -0.026(7)
C64A 0.128(12) 0.139(13) 0.114(12) 0.016(10) -0.019(10) -0.006(10)
C63B 0.104(9) 0.085(8) 0.105(9) 0.027(7) -0.033(7) -0.024(7)
C66B 0.106(9) 0.088(8) 0.119(10) 0.038(7) -0.042(8) -0.028(7)
C64B 0.096(9) 0.097(9) 0.111(10) 0.018(8) -0.039(8) -0.022(7)
C63A 0.154(15) 0.189(17) 0.167(16) 0.002(12) -0.006(12) -0.012(12)
C77A 0.115(10) 0.130(12) 0.139(12) -0.017(10) -0.010(9) 0.018(9)
C76A 0.133(11) 0.140(12) 0.118(11) -0.023(9) -0.023(9) 0.013(9)
C74A 0.118(10) 0.132(12) 0.117(11) -0.017(9) -0.013(8) 0.009(9)
C73A 0.116(10) 0.120(11) 0.112(10) -0.029(8) -0.021(8) -0.001(8)
C74B 0.096(11) 0.085(11) 0.094(11) -0.028(9) -0.034(9) 0.031(9)
C76B 0.092(11) 0.087(11) 0.088(11) -0.028(8) -0.036(9) 0.015(8)
C73B 0.092(11) 0.085(11) 0.101(12) -0.031(9) -0.023(9) 0.014(9)
C77B 0.094(11) 0.094(11) 0.096(12) -0.007(9) -0.028(9) 0.019(9)

loop_
_atom_type_symbol
_atom_type_description
_atom_type_scat_dispersion_real
_atom_type_scat_dispersion_imag
_atom_type_scat_source
C C 0.0181 0.0091 'International Tables Vol C Tables 4.2.6.8 and 6.1.1.4'
H H 0.0000 0.0000 'International Tables Vol C Tables 4.2.6.8 and 6.1.1.4'
O O 0.0492 0.0322 'International Tables Vol C Tables 4.2.6.8 and 6.1.1.4'
Zn Zn -1.5491 0.6778 'International Tables Vol C Tables 4.2.6.8 and 6.1.1.4'

loop_
_geom_angle_atom_site_label_1
_geom_angle_atom_site_label_2
_geom_angle_atom_site_label_3
_geom_angle
_geom_angle_site_symmetry_1
_geom_angle_site_symmetry_3
O71 Zn1 O1 111.3(2) . .
O71 Zn1 O31 107.1(3) . .
O1 Zn1 O31 111.4(2) . .
O71 Zn1 O21 108.5(3) . .
O1 Zn1 O21 114.3(2) . .
O31 Zn1 O21 103.8(2) . .
O72 Zn2 O51 113.4(3) . .
O72 Zn2 O1 111.0(2) . .
O51 Zn2 O1 113.3(2) . .
O72 Zn2 O12 104.9(3) . .
O51 Zn2 O12 100.8(3) . .
O1 Zn2 O12 112.7(2) . .
O52 Zn3 O22 114.1(4) . .
O52 Zn3 O1 111.3(3) . .
O22 Zn3 O1 110.4(2) . .
O52 Zn3 O61 104.7(3) . .
O22 Zn3 O61 105.8(3) . .
O1 Zn3 O61 110.3(2) . .
O32 Zn4 O11 107.1(4) . .
O32 Zn4 O62 112.0(4) . .
O11 Zn4 O62 101.5(3) . .
O32 Zn4 O1 111.5(2) . .
O11 Zn4 O1 112.9(2) . .
O62 Zn4 O1 111.3(2) . .
Zn4 O1 Zn1 110.22(19) . .
Zn4 O1 Zn2 107.83(15) . .
Zn1 O1 Zn2 110.92(17) . .
Zn4 O1 Zn3 109.85(17) . .
Zn1 O1 Zn3 109.14(15) . .
Zn2 O1 Zn3 108.86(18) . .
C71 O72 Zn2 130.9(6) . .
C71 O71 Zn1 128.3(5) . .
C61 O61 Zn3 130.8(5) . .
C61 O62 Zn4 130.8(6) . .
C51 O52 Zn3 131.5(6) . .
C51 O51 Zn2 129.2(6) . .
C11 O11 Zn4 132.7(5) . .
C11 O12 Zn2 129.6(5) . .
C21 O22 Zn3 133.8(5) . .
C21 O21 Zn1 126.3(5) . .
C31 O31 Zn1 129.5(5) . .
C31 O32 Zn4 131.5(6) . .
O72 C71 O71 127.5(7) . .
O72 C71 C72 117.1(8) . .
O71 C71 C72 115.4(8) . .
C77B C72 C73B 115.4(15) . .
C77B C72 C71 120.4(12) . .
C73B C72 C71 124.2(12) . .
C77B C72 C77A 28.5(12) . .
C73B C72 C77A 109.3(13) . .
C71 C72 C77A 118.9(12) . .
C77B C72 C73A 111.5(14) . .
C73B C72 C73A 29.7(10) . .
C71 C72 C73A 120.1(10) . .
C77A C72 C73A 121.0(13) . .
C76B C75 C74B 114.9(14) . .
C76B C75 C74A 111.2(14) . .
C74B C75 C74A 31.2(12) . .
C76B C75 C85 121.7(11) . .
C74B C75 C85 123.4(11) . .
C74A C75 C85 118.5(12) . .
C76B C75 C76A 30.5(11) . .
C74B C75 C76A 108.1(14) . .
C74A C75 C76A 122.0(14) . .
C85 C75 C76A 119.5(12) . .
C84 C85 C86 119.3(8) . .
C84 C85 C75 120.4(8) . .
C86 C85 C75 120.1(8) . .
C81 C86 C85 120.1(8) 40_445 .
C81 C86 H86 120.0 40_445 .
C85 C86 H86 120.0 . .
C85 C84 C83 121.7(8) . .
C85 C84 H84 119.2 . .
C83 C84 H84 119.2 . .
C82 C83 C84 116.7(8) 40_445 .
C82 C83 C65 121.6(8) 40_445 30_445
C84 C83 C65 121.7(8) . 30_445
C64B C65 C64A 39.3(11) . .
C64B C65 C66B 117.6(11) . .
C64A C65 C66B 102.7(14) . .
C64B C65 C66A 101.7(14) . .
C64A C65 C66A 119.7(17) . .
C66B C65 C66A 47.2(12) . .
C64B C65 C83 122.3(10) . 36_454
C64A C65 C83 120.8(14) . 36_454
C66B C65 C83 119.9(9) . 36_454
C66A C65 C83 119.3(14) . 36_454
C63A C62 C67B 99.9(16) . .
C63A C62 C63B 41.1(11) . .
C67B C62 C63B 117.9(10) . .
C63A C62 C61 124.2(18) . .
C67B C62 C61 121.3(9) . .
C63B C62 C61 120.7(9) . .
C63A C62 C67A 113(2) . .
C67B C62 C67A 45.4(12) . .
C63B C62 C67A 98.5(14) . .
C61 C62 C67A 122.6(14) . .
O61 C61 O62 124.4(7) . .
O61 C61 C62 119.8(8) . .
O62 C61 C62 115.8(8) . .
O51 C51 O52 124.7(8) . .
O51 C51 C52 117.7(8) . .
O52 C51 C52 117.4(8) . .
C57 C52 C53 116.0(9) . .
C57 C52 C51 121.4(9) . .
C53 C52 C51 122.5(9) . .
C52 C57 C56 119.6(12) . .
C52 C57 H57 120.2 . .
C56 C57 H57 120.2 . .
C55 C56 C57 124.2(13) . .
C55 C56 H56 117.9 . .
C57 C56 H56 117.9 . .
C56 C55 C54 114.8(9) . .
C56 C55 C81 123.8(9) . .
C54 C55 C81 121.4(8) . .
C53 C54 C55 122.8(10) . .
C53 C54 H54 118.6 . .
C55 C54 H54 118.6 . .
C54 C53 C52 122.1(10) . .
C54 C53 H53 119.0 . .
C52 C53 H53 119.0 . .
C86 C81 C82 118.1(8) 15_455 .
C86 C81 C55 121.2(8) 15_455 .
C82 C81 C55 120.7(7) . .
C83 C82 C81 124.1(8) 15_455 .
C83 C82 H82 117.9 15_455 .
C81 C82 H82 117.9 . .
O12 C11 O11 124.0(6) . .
O12 C11 C12 117.7(8) . .
O11 C11 C12 118.2(8) . .
C17 C12 C13 115.5(8) . .
C17 C12 C11 123.5(9) . .
C13 C12 C11 121.0(9) . .
C14 C13 C12 123.1(12) . .
C14 C13 H13 118.4 . .
C12 C13 H13 118.4 . .
C13 C14 C15 120.6(13) . .
C13 C14 H14 119.7 . .
C15 C14 H14 119.7 . .
C14 C15 C16 116.2(9) . .
C14 C15 C15 121.1(6) . 26_454
C16 C15 C15 122.6(5) . 26_454
C17 C16 C15 120.1(11) . .
C17 C16 H16 119.9 . .
C15 C16 H16 119.9 . .
C12 C17 C16 123.7(10) . .
C12 C17 H17 118.2 . .
C16 C17 H17 118.2 . .
O21 C21 O22 125.8(6) . .
O21 C21 C22 117.3(7) . .
O22 C21 C22 116.8(7) . .
C23 C22 C24 118.4(7) . .
C23 C22 C21 122.8(7) . .
C24 C22 C21 118.8(8) . .
C41 C42 C41 123.6(9) . 9
C41 C42 H42 118.2 . .
C41 C42 H42 118.2 9 .
C42 C41 C42 116.4(9) . 5
C42 C41 C35 123.7(8) . .
C42 C41 C35 119.9(8) 5 .
C34A C35 C34B 38.9(11) . .
C34A C35 C41 125.2(13) . .
C34B C35 C41 123.1(10) . .
C34A C35 C36B 103.2(14) . .
C34B C35 C36B 120.9(11) . .
C41 C35 C36B 116.0(10) . .
C34A C35 C36A 116.5(15) . .
C34B C35 C36A 102.0(13) . .
C41 C35 C36A 118.3(12) . .
C36B C35 C36A 46.6(11) . .
C33B C32 C37A 103.1(13) . .
C33B C32 C33A 39.2(9) . .
C37A C32 C33A 118.9(15) . .
C33B C32 C37B 119.9(10) . .
C37A C32 C37B 45.4(12) . .
C33A C32 C37B 103.7(12) . .
C33B C32 C31 122.8(10) . .
C37A C32 C31 119.6(12) . .
C33A C32 C31 121.5(12) . .
C37B C32 C31 117.2(10) . .
O31 C31 O32 125.8(7) . .
O31 C31 C32 118.3(8) . .
O32 C31 C32 115.9(8) . .
C23 C23 C22 121.0(4) 28_445 .
C23 C23 H23 119.5 28_445 .
C22 C23 H23 119.5 . .
C24 C24 C22 120.3(5) 28_445 .
C24 C24 H24 119.8 28_445 .
C22 C24 H24 119.8 . .
C32 C37B C36B 122.1(14) . .
C32 C37B H37B 119.0 . .
C36B C37B H37B 119.0 . .
C35 C34B C33B 120.5(13) . .
C35 C34B H34B 119.8 . .
C33B C34B H34B 119.8 . .
C34A C33A C32 116(2) . .
C34A C33A H33A 121.8 . .
C32 C33A H33A 121.8 . .
C37B C36B C35 115.5(13) . .
C37B C36B H36B 122.2 . .
C35 C36B H36B 122.2 . .
C35 C34A C33A 126(2) . .
C35 C34A H34A 116.8 . .
C33A C34A H34A 116.8 . .
C32 C33B C34B 120.9(13) . .
C32 C33B H33B 119.6 . .
C34B C33B H33B 119.6 . .
C36A C37A C32 125(2) . .
C36A C37A H37A 117.6 . .
C32 C37A H37A 117.6 . .
C37A C36A C35 117(2) . .
C37A C36A H36A 121.6 . .
C35 C36A H36A 121.6 . .
C66A C67A C62 125(3) . .
C66A C67A H67A 117.5 . .
C62 C67A H67A 117.5 . .
C67A C66A C65 119(3) . .
C67A C66A H66A 120.4 . .
C65 C66A H66A 120.4 . .
C62 C67B C66B 121.0(12) . .
C62 C67B H67B 119.5 . .
C66B C67B H67B 119.5 . .
C65 C64A C63A 117(3) . .
C65 C64A H64A 121.7 . .
C63A C64A H64A 121.7 . .
C64B C63B C62 119.1(13) . .
C64B C63B H63B 120.5 . .
C62 C63B H63B 120.5 . .
C67B C66B C65 121.1(12) . .
C67B C66B H66B 119.4 . .
C65 C66B H66B 119.4 . .
C65 C64B C63B 123.0(14) . .
C65 C64B H64B 118.5 . .
C63B C64B H64B 118.5 . .
C62 C63A C64A 126(3) . .
C62 C63A H63A 117.1 . .
C64A C63A H63A 117.1 . .
C76A C77A C72 123(2) . .
C76A C77A H77A 118.5 . .
C72 C77A H77A 118.5 . .
C77A C76A C75 115.3(19) . .
C77A C76A H76A 122.4 . .
C75 C76A H76A 122.4 . .
C73A C74A C75 120.9(19) . .
C73A C74A H74A 119.6 . .
C75 C74A H74A 119.6 . .
C74A C73A C72 117.9(17) . .
C74A C73A H73A 121.1 . .
C72 C73A H73A 121.1 . .
C73B C74B C75 125.6(19) . .
C73B C74B H74B 117.2 . .
C75 C74B H74B 117.2 . .
C75 C76B C77B 121.5(19) . .
C75 C76B H76B 119.2 . .
C77B C76B H76B 119.2 . .
C74B C73B C72 121.3(19) . .
C74B C73B H73B 119.3 . .
C72 C73B H73B 119.3 . .
C72 C77B C76B 121(2) . .
C72 C77B H77B 119.5 . .
C76B C77B H77B 119.5 . .

loop_
_geom_bond_atom_site_label_1
_geom_bond_atom_site_label_2
_geom_bond_distance
_geom_bond_site_symmetry_2
Zn1 O71 1.918(6) .
Zn1 O1 1.937(3) .
Zn1 O31 1.940(5) .
Zn1 O21 1.968(4) .
Zn2 O72 1.891(6) .
Zn2 O51 1.898(6) .
Zn2 O1 1.946(4) .
Zn2 O12 1.979(5) .
Zn3 O52 1.896(7) .
Zn3 O22 1.904(5) .
Zn3 O1 1.953(4) .
Zn3 O61 1.957(6) .
Zn4 O32 1.895(7) .
Zn4 O11 1.907(5) .
Zn4 O62 1.911(6) .
Zn4 O1 1.929(4) .
O72 C71 1.267(10) .
O71 C71 1.318(11) .
O61 C61 1.251(11) .
O62 C61 1.302(11) .
O52 C51 1.309(11) .
O51 C51 1.301(11) .
O11 C11 1.282(10) .
O12 C11 1.259(9) .
O22 C21 1.303(10) .
O21 C21 1.281(9) .
O31 C31 1.277(10) .
O32 C31 1.286(11) .
C71 C72 1.489(11) .
C72 C77B 1.35(3) .
C72 C73B 1.36(3) .
C72 C77A 1.49(3) .
C72 C73A 1.50(2) .
C75 C76B 1.32(2) .
C75 C74B 1.34(2) .
C75 C74A 1.46(2) .
C75 C85 1.478(12) .
C75 C76A 1.56(3) .
C85 C84 1.358(13) .
C85 C86 1.439(12) .
C86 C81 1.367(12) 40_445
C86 H86 0.9300 .
C84 C83 1.421(13) .
C84 H84 0.9300 .
C83 C82 1.364(12) 40_445
C83 C65 1.481(13) 30_445
C65 C64B 1.320(18) .
C65 C64A 1.35(3) .
C65 C66B 1.395(17) .
C65 C66A 1.45(3) .
C65 C83 1.481(13) 36_454
C62 C63A 1.34(3) .
C62 C67B 1.362(16) .
C62 C63B 1.405(17) .
C62 C61 1.443(12) .
C62 C67A 1.46(3) .
C51 C52 1.462(11) .
C52 C57 1.343(15) .
C52 C53 1.367(14) .
C57 C56 1.422(16) .
C57 H57 0.9300 .
C56 C55 1.294(14) .
C56 H56 0.9300 .
C55 C54 1.380(14) .
C55 C81 1.477(11) .
C54 C53 1.347(15) .
C54 H54 0.9300 .
C53 H53 0.9300 .
C81 C86 1.367(12) 15_455
C81 C82 1.398(12) .
C82 C83 1.364(12) 15_455
C82 H82 0.9300 .
C11 C12 1.477(9) .
C12 C17 1.344(14) .
C12 C13 1.359(14) .
C13 C14 1.354(14) .
C13 H13 0.9300 .
C14 C15 1.375(16) .
C14 H14 0.9300 .
C15 C16 1.391(14) .
C15 C15 1.495(14) 26_454
C16 C17 1.353(12) .
C16 H16 0.9300 .
C17 H17 0.9300 .
C21 C22 1.472(8) .
C22 C23 1.377(12) .
C22 C24 1.397(13) .
C42 C41 1.381(12) .
C42 C41 1.420(12) 9
C42 H42 0.9300 .
C41 C42 1.420(12) 5
C41 C35 1.464(12) .
C35 C34A 1.29(3) .
C35 C34B 1.335(18) .
C35 C36B 1.492(18) .
C35 C36A 1.52(3) .
C32 C33B 1.354(16) .
C32 C37A 1.39(3) .
C32 C33A 1.40(2) .
C32 C37B 1.404(18) .
C32 C31 1.473(11) .
C23 C23 1.372(14) 28_445
C23 H23 0.9300 .
C24 C24 1.385(16) 28_445
C24 H24 0.9300 .
C37B C36B 1.40(2) .
C37B H37B 0.9300 .
C34B C33B 1.424(19) .
C34B H34B 0.9300 .
C33A C34A 1.40(3) .
C33A H33A 0.9300 .
C36B H36B 0.9300 .
C34A H34A 0.9300 .
C33B H33B 0.9300 .
C37A C36A 1.31(3) .
C37A H37A 0.9300 .
C36A H36A 0.9300 .
C67A C66A 1.25(4) .
C67A H67A 0.9300 .
C66A H66A 0.9300 .
C67B C66B 1.38(2) .
C67B H67B 0.9300 .
C64A C63A 1.40(4) .
C64A H64A 0.9300 .
C63B C64B 1.40(2) .
C63B H63B 0.9300 .
C66B H66B 0.9300 .
C64B H64B 0.9300 .
C63A H63A 0.9300 .
C77A C76A 1.33(3) .
C77A H77A 0.9300 .
C76A H76A 0.9300 .
C74A C73A 1.36(3) .
C74A H74A 0.9300 .
C73A H73A 0.9300 .
C74B C73B 1.33(3) .
C74B H74B 0.9300 .
C76B C77B 1.42(3) .
C76B H76B 0.9300 .
C73B H73B 0.9300 .
C77B H77B 0.9300 .
